data_7127286
loop_
_publ_author_name
'Chen, Yu'
'Quan, Yangjian'
'Xie, Zuowei'

_publ_section_title
;
 8-Aminoquinoline as a bidentate traceless directing group for
 Cu-catalyzed selective B(4,5)-H disulfenylation of <i>o</i>-carboranes.
;
_journal_issue 85
_journal_name_full 'Chemical communications (Cambridge, England)'
_journal_page_first 12997
_journal_page_last 13000
_journal_paper_doi 10.1039/d0cc05207h
_journal_volume 56
_journal_year 2020
_chemical_formula_sum 'C15 H22 B10 Se2'
_chemical_formula_weight 468.34
_space_group_crystal_system orthorhombic
_space_group_IT_number 36
_space_group_name_Hall 'C 2c -2'
_space_group_name_H-M_alt 'C m c 21'
_atom_sites_solution_hydrogens geom
_audit_creation_method SHELXL-2014/6
_audit_update_record
;
2020-07-22 deposited with the CCDC.	2020-09-18 downloaded from the CCDC.
;
_cell_angle_alpha 90
_cell_angle_beta 90
_cell_angle_gamma 90
_cell_formula_units_Z 4
_cell_length_a 19.6577(9)
_cell_length_b 12.2928(9)
_cell_length_c 8.5569(4)
_cell_measurement_reflns_used 309
_cell_measurement_temperature 297(2)
_cell_measurement_theta_max 15
_cell_measurement_theta_min 15
_cell_volume 2067.8(2)
_computing_cell_refinement 'BRUKER D8VENTURE DIFFRACTOMETER'
_computing_data_collection 'BRUKER D8VENTURE DIFFRACTOMETER'
_computing_data_reduction 'BRUKER D8VENTURE DIFFRACTOMETER'
_computing_molecular_graphics 'BRUKER SHELXTL'
_computing_publication_material 'BRUKER SHELXTL'
_computing_structure_refinement 'SHELXL-2014/6 (Sheldrick, 2014)'
_diffrn_ambient_temperature 297(2)
_diffrn_measured_fraction_theta_full 0.997
_diffrn_measured_fraction_theta_max 0.997
_diffrn_measurement_device_type 'BRUKER D8VENTURE DIFFRACTOMETER'
_diffrn_measurement_method 'PHI & OMEGA SCAN'
_diffrn_radiation_type MoK\a
_diffrn_radiation_wavelength 0.71073
_diffrn_reflns_av_R_equivalents 0.0301
_diffrn_reflns_av_unetI/netI 0.0248
_diffrn_reflns_Laue_measured_fraction_full 0.997
_diffrn_reflns_Laue_measured_fraction_max 0.997
_diffrn_reflns_limit_h_max 23
_diffrn_reflns_limit_h_min -23
_diffrn_reflns_limit_k_max 14
_diffrn_reflns_limit_k_min -14
_diffrn_reflns_limit_l_max 10
_diffrn_reflns_limit_l_min -10
_diffrn_reflns_number 17970
_diffrn_reflns_point_group_measured_fraction_full 0.997
_diffrn_reflns_point_group_measured_fraction_max 0.997
_diffrn_reflns_theta_full 25.242
_diffrn_reflns_theta_max 25.220
_diffrn_reflns_theta_min 3.080
_exptl_absorpt_coefficient_mu 3.573
_exptl_absorpt_correction_T_max 0.7456
_exptl_absorpt_correction_T_min 0.3658
_exptl_absorpt_correction_type multi-scan
_exptl_crystal_colour colourless
_exptl_crystal_density_diffrn 1.504
_exptl_crystal_description block
_exptl_crystal_F_000 920
_exptl_crystal_size_max 0.400
_exptl_crystal_size_mid 0.300
_exptl_crystal_size_min 0.200
_refine_diff_density_max 0.234
_refine_diff_density_min -0.471
_refine_diff_density_rms 0.053
_refine_ls_abs_structure_details
;
 Flack x determined using 804 quotients [(I+)-(I-)]/[(I+)+(I-)]
 (Parsons, Flack and Wagner, Acta Cryst. B69 (2013) 249-259).
;
_refine_ls_abs_structure_Flack 0.041(6)
_refine_ls_extinction_method none
_refine_ls_goodness_of_fit_ref 1.055
_refine_ls_hydrogen_treatment constr
_refine_ls_matrix_type full
_refine_ls_number_parameters 130
_refine_ls_number_reflns 1927
_refine_ls_number_restraints 1
_refine_ls_restrained_S_all 1.055
_refine_ls_R_factor_all 0.0308
_refine_ls_R_factor_gt 0.0283
_refine_ls_shift/su_max 0.000
_refine_ls_shift/su_mean 0.000
_refine_ls_structure_factor_coef Fsqd
_refine_ls_weighting_details 'w=1/[\s^2^(Fo^2^)+(0.0387P)^2^+1.4663P] where P=(Fo^2^+2Fc^2^)/3'
_refine_ls_weighting_scheme calc
_refine_ls_wR_factor_gt 0.0706
_refine_ls_wR_factor_ref 0.0723
_reflns_Friedel_coverage 0.862
_reflns_Friedel_fraction_full 0.998
_reflns_Friedel_fraction_max 0.998
_reflns_number_gt 1826
_reflns_number_total 1927
_reflns_threshold_expression 'I > 2\s(I)'
_cod_data_source_file d0cc05207h2.cif
_cod_data_source_block 3z
_cod_depositor_comments 'Adding full bibliography for 7127281--7127288.cif.'
_cod_original_cell_volume 2067.77(19)
_cod_database_code 7127286
_shelx_space_group_comment
;
The symmetry employed for this shelxl refinement is uniquely defined
by the following loop, which should always be used as a source of
symmetry information in preference to the above space-group names.
They are only intended as comments.
;
_shelx_estimated_absorpt_t_min 0.329
_shelx_estimated_absorpt_t_max 0.535
_shelxl_version_number 2014/6

loop_
_space_group_symop_operation_xyz
'x, y, z'
'-x, -y, z+1/2'
'x, -y, z+1/2'
'-x, y, z'
'x+1/2, y+1/2, z'
'-x+1/2, -y+1/2, z+1/2'
'x+1/2, -y+1/2, z+1/2'
'-x+1/2, y+1/2, z'

loop_
_atom_site_label
_atom_site_type_symbol
_atom_site_fract_x
_atom_site_fract_y
_atom_site_fract_z
_atom_site_U_iso_or_equiv
_atom_site_adp_type
_atom_site_occupancy
_atom_site_site_symmetry_order
_atom_site_calc_flag
_atom_site_refinement_flags_posn
_atom_site_refinement_flags_adp
_atom_site_refinement_flags_occupancy
_atom_site_disorder_assembly
_atom_site_disorder_group
Se1 Se 0.09317(2) 0.10086(4) -0.03369(10) 0.0676(2) Uani 1 1 d . . . . .
B3 B 0.0730(3) 0.2324(4) 0.2951(6) 0.0445(11) Uani 1 1 d . . . . .
H3 H 0.1200 0.1961 0.3413 0.053 Uiso 1 1 calc R U . . .
B4 B 0.0452(2) 0.2072(4) 0.1010(5) 0.0416(10) Uani 1 1 d . . . . .
B5 B 0.0452(2) 0.3635(4) 0.3497(6) 0.0437(10) Uani 1 1 d . . . . .
H5 H 0.0748 0.4139 0.4315 0.052 Uiso 1 1 calc R U . . .
B6 B 0.0732(3) 0.3386(4) 0.1558(6) 0.0492(12) Uani 1 1 d . . . . .
H6 H 0.1208 0.3731 0.1099 0.059 Uiso 1 1 calc R U . . .
B7 B 0.0000 0.3238(5) 0.0370(8) 0.0489(16) Uani 1 2 d S T P . .
H7 H 0.0000 0.3492 -0.0863 0.059 Uiso 1 2 calc R U P . .
B8 B 0.0000 0.4201(5) 0.1920(8) 0.0478(16) Uani 1 2 d S T P . .
H8 H 0.0000 0.5083 0.1703 0.057 Uiso 1 2 calc R U P . .
C1 C 0.0000 0.1628(4) 0.2610(7) 0.0408(13) Uani 1 2 d S T P . .
H1 H 0.0000 0.0753 0.2883 0.049 Uiso 1 2 calc R U P . .
C2 C 0.0000 0.2514(5) 0.4028(7) 0.0432(13) Uani 1 2 d S T P . .
C11 C 0.0000 0.2099(7) 0.5681(7) 0.069(2) Uani 1 2 d S T P . .
H11A H 0.0000 0.2704 0.6391 0.103 Uiso 1 2 calc R U P . .
H11B H -0.0399 0.1665 0.5854 0.103 Uiso 0.5 1 calc R U P . .
H11C H 0.0399 0.1665 0.5854 0.103 Uiso 0.5 1 calc R U P . .
C12 C 0.1815(2) 0.1020(3) 0.0643(5) 0.0497(11) Uani 1 1 d . . . . .
C13 C 0.2012(3) 0.0153(4) 0.1529(7) 0.0745(16) Uani 1 1 d . . . . .
H13A H 0.1720 -0.0434 0.1658 0.089 Uiso 1 1 calc R U . . .
C14 C 0.2645(3) 0.0142(8) 0.2237(10) 0.096(2) Uani 1 1 d . . . . .
H14A H 0.2776 -0.0452 0.2840 0.115 Uiso 1 1 calc R U . . .
C15 C 0.3077(4) 0.0998(5) 0.2050(8) 0.0850(19) Uani 1 1 d . . . . .
H15A H 0.3502 0.0989 0.2527 0.102 Uiso 1 1 calc R U . . .
C16 C 0.2887(3) 0.1868(5) 0.1166(8) 0.0757(16) Uani 1 1 d . . . . .
H16A H 0.3183 0.2453 0.1048 0.091 Uiso 1 1 calc R U . . .
C17 C 0.2252(3) 0.1889(4) 0.0434(6) 0.0620(13) Uani 1 1 d . . . . .
H17A H 0.2125 0.2477 -0.0184 0.074 Uiso 1 1 calc R U . . .

loop_
_atom_site_aniso_label
_atom_site_aniso_U_11
_atom_site_aniso_U_22
_atom_site_aniso_U_33
_atom_site_aniso_U_23
_atom_site_aniso_U_13
_atom_site_aniso_U_12
Se1 0.0664(3) 0.0713(3) 0.0650(3) -0.0355(3) 0.0088(3) 0.0061(2)
B3 0.047(3) 0.049(3) 0.038(2) -0.015(2) -0.006(2) 0.005(2)
B4 0.048(3) 0.044(2) 0.033(2) -0.0084(19) 0.0013(19) -0.0017(19)
B5 0.043(3) 0.045(2) 0.043(2) -0.013(2) 0.000(2) -0.003(2)
B6 0.054(3) 0.047(3) 0.047(3) -0.012(2) 0.012(2) -0.009(2)
B7 0.070(5) 0.042(3) 0.035(3) 0.000(3) 0.000 0.000
B8 0.067(5) 0.034(3) 0.043(4) -0.003(3) 0.000 0.000
C1 0.052(3) 0.033(3) 0.037(3) -0.001(2) 0.000 0.000
C2 0.055(3) 0.042(3) 0.033(3) -0.007(2) 0.000 0.000
C11 0.110(6) 0.068(5) 0.029(3) 0.003(3) 0.000 0.000
C12 0.055(3) 0.047(2) 0.047(2) -0.0044(17) 0.022(2) 0.0076(18)
C13 0.073(3) 0.059(3) 0.092(4) 0.020(3) 0.042(3) 0.016(3)
C14 0.084(4) 0.112(6) 0.092(4) 0.045(4) 0.037(4) 0.043(5)
C15 0.065(4) 0.110(5) 0.080(4) 0.007(4) 0.017(3) 0.032(4)
C16 0.058(3) 0.069(3) 0.100(4) -0.009(3) 0.019(3) 0.003(3)
C17 0.066(3) 0.053(3) 0.068(3) 0.007(2) 0.020(3) 0.011(2)

loop_
_atom_type_symbol
_atom_type_description
_atom_type_scat_dispersion_real
_atom_type_scat_dispersion_imag
_atom_type_scat_source
C C 0.0033 0.0016 'International Tables Vol C Tables 4.2.6.8 and 6.1.1.4'
H H 0.0000 0.0000 'International Tables Vol C Tables 4.2.6.8 and 6.1.1.4'
B B 0.0013 0.0007 'International Tables Vol C Tables 4.2.6.8 and 6.1.1.4'
Se Se -0.0929 2.2259 'International Tables Vol C Tables 4.2.6.8 and 6.1.1.4'

loop_
_geom_angle_atom_site_label_1
_geom_angle_atom_site_label_2
_geom_angle_atom_site_label_3
_geom_angle
_geom_angle_site_symmetry_1
_geom_angle_site_symmetry_3
_geom_angle_publ_flag
C12 Se1 B4 99.81(18) . . ?
C1 B3 C2 57.0(3) . . ?
C1 B3 B5 104.2(3) . . ?
C2 B3 B5 58.5(3) . . ?
C1 B3 B6 105.0(4) . . ?
C2 B3 B6 105.3(4) . . ?
B5 B3 B6 60.3(3) . . ?
C1 B3 B4 59.4(3) . . ?
C2 B3 B4 105.5(3) . . ?
B5 B3 B4 108.2(4) . . ?
B6 B3 B4 60.0(3) . . ?
C1 B4 B6 103.8(3) . . ?
C1 B4 B7 104.1(3) . . ?
B6 B4 B7 60.0(3) . . ?
C1 B4 B3 58.0(3) . . ?
B6 B4 B3 59.8(3) . . ?
B7 B4 B3 107.6(4) . . ?
C1 B4 B4 58.89(19) . 4 ?
B6 B4 B4 108.1(2) . 4 ?
B7 B4 B4 59.91(19) . 4 ?
B3 B4 B4 107.9(2) . 4 ?
C1 B4 Se1 120.0(3) . . ?
B6 B4 Se1 127.5(3) . . ?
B7 B4 Se1 126.3(3) . . ?
B3 B4 Se1 120.9(3) . . ?
B4 B4 Se1 118.40(14) 4 . ?
C2 B5 B8 105.1(3) . . ?
C2 B5 B3 59.5(3) . . ?
B8 B5 B3 108.3(4) . . ?
C2 B5 B6 105.8(4) . . ?
B8 B5 B6 60.5(3) . . ?
B3 B5 B6 59.9(3) . . ?
C2 B5 B5 58.5(2) . 4 ?
B8 B5 B5 59.6(2) . 4 ?
B3 B5 B5 108.0(2) . 4 ?
B6 B5 B5 108.1(2) . 4 ?
B3 B6 B4 60.3(3) . . ?
B3 B6 B7 108.0(4) . . ?
B4 B6 B7 60.1(3) . . ?
B3 B6 B5 59.8(3) . . ?
B4 B6 B5 108.0(3) . . ?
B7 B6 B5 107.6(4) . . ?
B3 B6 B8 107.2(4) . . ?
B4 B6 B8 107.9(4) . . ?
B7 B6 B8 60.0(3) . . ?
B5 B6 B8 59.3(3) . . ?
B6 B7 B6 108.7(5) 4 . ?
B6 B7 B4 59.9(3) 4 4 ?
B6 B7 B4 108.2(4) . 4 ?
B6 B7 B4 108.2(4) 4 . ?
B6 B7 B4 59.9(3) . . ?
B4 B7 B4 60.2(4) 4 . ?
B6 B7 B8 60.2(3) 4 . ?
B6 B7 B8 60.2(3) . . ?
B4 B7 B8 107.9(4) 4 . ?
B4 B7 B8 107.9(4) . . ?
B5 B8 B5 60.7(4) 4 . ?
B5 B8 B7 108.0(4) 4 . ?
B5 B8 B7 108.0(4) . . ?
B5 B8 B6 60.1(3) 4 4 ?
B5 B8 B6 108.6(4) . 4 ?
B7 B8 B6 59.7(3) . 4 ?
B5 B8 B6 108.6(4) 4 . ?
B5 B8 B6 60.1(3) . . ?
B7 B8 B6 59.7(3) . . ?
B6 B8 B6 107.9(5) 4 . ?
C2 C1 B3 62.3(2) . . ?
C2 C1 B3 62.3(2) . 4 ?
B3 C1 B3 115.6(4) . 4 ?
C2 C1 B4 112.3(4) . 4 ?
B3 C1 B4 114.4(4) . 4 ?
B3 C1 B4 62.6(3) 4 4 ?
C2 C1 B4 112.3(4) . . ?
B3 C1 B4 62.6(3) . . ?
B3 C1 B4 114.4(4) 4 . ?
B4 C1 B4 62.2(4) 4 . ?
C11 C2 C1 118.3(5) . . ?
C11 C2 B5 121.7(4) . . ?
C1 C2 B5 110.0(4) . . ?
C11 C2 B5 121.7(4) . 4 ?
C1 C2 B5 110.0(4) . 4 ?
B5 C2 B5 63.0(4) . 4 ?
C11 C2 B3 117.2(3) . . ?
C1 C2 B3 60.7(2) . . ?
B5 C2 B3 62.0(3) . . ?
B5 C2 B3 113.7(4) 4 . ?
C11 C2 B3 117.2(3) . 4 ?
C1 C2 B3 60.7(2) . 4 ?
B5 C2 B3 113.7(4) . 4 ?
B5 C2 B3 62.0(3) 4 4 ?
B3 C2 B3 113.0(4) . 4 ?
C13 C12 C17 119.9(5) . . ?
C13 C12 Se1 119.5(4) . . ?
C17 C12 Se1 120.6(4) . . ?
C12 C13 C14 120.5(5) . . ?
C15 C14 C13 120.1(6) . . ?
C16 C15 C14 120.1(7) . . ?
C15 C16 C17 120.6(6) . . ?
C12 C17 C16 118.9(5) . . ?

loop_
_geom_bond_atom_site_label_1
_geom_bond_atom_site_label_2
_geom_bond_distance
_geom_bond_site_symmetry_2
_geom_bond_publ_flag
Se1 C12 1.928(5) . ?
Se1 B4 1.981(5) . ?
B3 C1 1.697(6) . ?
B3 C2 1.722(6) . ?
B3 B5 1.765(7) . ?
B3 B6 1.767(7) . ?
B3 B4 1.776(6) . ?
B4 C1 1.721(7) . ?
B4 B6 1.770(6) . ?
B4 B7 1.774(7) . ?
B4 B4 1.778(10) 4 ?
B5 C2 1.703(7) . ?
B5 B8 1.759(8) . ?
B5 B6 1.774(7) . ?
B5 B5 1.779(10) 4 ?
B6 B7 1.772(7) . ?
B6 B8 1.781(7) . ?
B7 B6 1.772(7) 4 ?
B7 B4 1.774(7) 4 ?
B7 B8 1.778(9) . ?
B8 B5 1.759(8) 4 ?
B8 B6 1.781(7) 4 ?
C1 C2 1.631(7) . ?
C1 B3 1.697(6) 4 ?
C1 B4 1.721(7) 4 ?
C2 C11 1.504(9) . ?
C2 B5 1.703(7) 4 ?
C2 B3 1.722(6) 4 ?
C12 C13 1.364(7) . ?
C12 C17 1.383(7) . ?
C13 C14 1.384(10) . ?
C14 C15 1.362(11) . ?
C15 C16 1.362(8) . ?
C16 C17 1.397(8) . ?
